data_4127080
loop_
_publ_author_name
'Forse, Alexander C.'
'Gonzalez, Miguel I.'
'Siegelman, Rebecca L.'
'Witherspoon, Velencia J.'
'Jawahery, Sudi'
'Mercado, Rocio'
'Milner, Phillip J.'
'Martell, Jeffrey D.'
'Smit, Berend'
'Bl\"umich, Bernhard'
'Long, Jeffrey R.'
'Reimer, Jeffrey A.'

_publ_section_title
;
 Unexpected Diffusion Anisotropy of Carbon Dioxide in the Metal-Organic
 Framework Zn2(dobpdc).
;
_journal_name_full 'Journal of the American Chemical Society'
_journal_paper_doi 10.1021/jacs.7b09453
_journal_year 2018
_chemical_formula_moiety '(C14 H6 O6 Zn2), 1.26(C O2)'
_chemical_formula_sum 'C15.23 H6 O8.46 Zn2'
_chemical_formula_weight 455.06
_chemical_name_common Zn2(dobpdc)(CO2)1.26
_space_group_crystal_system trigonal
_space_group_IT_number 152
_space_group_name_Hall 'P 31 2"'
_space_group_name_H-M_alt 'P 31 2 1'
_symmetry_space_group_name_Hall 'P 31 2"'
_symmetry_space_group_name_H-M 'P 31 2 1'
_atom_sites_solution_hydrogens geom
_atom_sites_solution_primary 'intrinsic phasing'
_atom_sites_solution_secondary difmap
_audit_creation_date 2017-07-03
_audit_creation_method
;
Olex2 1.2
(compiled 2017.03.28 svn.r3405 for OlexSys, GUI svn.r5337)
;
_cell_angle_alpha 90
_cell_angle_beta 90
_cell_angle_gamma 120
_cell_formula_units_Z 3
_cell_length_a 21.640(2)
_cell_length_b 21.640(2)
_cell_length_c 6.7928(8)
_cell_measurement_reflns_used 9964
_cell_measurement_temperature 298(2)
_cell_measurement_theta_max 28.52
_cell_measurement_theta_min 2.370
_cell_volume 2754.8(5)
_computing_cell_refinement 'SAINT V8.38A (?, 2016)'
_computing_data_collection 'Bruker APEX3'
_computing_data_reduction 'SAINT V8.38A (?, 2016)'
_computing_molecular_graphics 'Olex2 (Dolomanov et al., 2009)'
_computing_publication_material 'Olex2 (Dolomanov et al., 2009)'
_computing_structure_refinement 'ShelXL (Sheldrick, 2015)'
_computing_structure_solution 'ShelXT (Sheldrick, 2015)'
_diffrn_ambient_temperature 298(2)
_diffrn_detector_area_resol_mean 10.42
_diffrn_measured_fraction_theta_full 0.999
_diffrn_measured_fraction_theta_max 0.999
_diffrn_measurement_device_type 'Bruker D8 with PHOTON100 CMOS detector'
_diffrn_measurement_method '\f and \w shutterless scans'
_diffrn_radiation_monochromator 'silicon 111'
_diffrn_radiation_type synchrotron
_diffrn_radiation_wavelength 0.7749
_diffrn_reflns_av_R_equivalents 0.0568
_diffrn_reflns_av_unetI/netI 0.0332
_diffrn_reflns_Laue_measured_fraction_full 0.999
_diffrn_reflns_Laue_measured_fraction_max 0.999
_diffrn_reflns_limit_h_max 26
_diffrn_reflns_limit_h_min -26
_diffrn_reflns_limit_k_max 26
_diffrn_reflns_limit_k_min -26
_diffrn_reflns_limit_l_max 8
_diffrn_reflns_limit_l_min -8
_diffrn_reflns_number 25719
_diffrn_reflns_point_group_measured_fraction_full 0.999
_diffrn_reflns_point_group_measured_fraction_max 0.999
_diffrn_reflns_theta_full 27.706
_diffrn_reflns_theta_max 28.572
_diffrn_reflns_theta_min 2.052
_diffrn_source 'Advanced Light Source station 11.3.1'
_diffrn_standards_number 0
_exptl_absorpt_coefficient_mu 1.674
_exptl_absorpt_correction_T_max 0.916
_exptl_absorpt_correction_T_min 0.648
_exptl_absorpt_correction_type multi-scan
_exptl_absorpt_process_details
;
SADABS-2016/2 (Bruker,2016) was used for absorption correction.
wR2(int) was 0.1913 before and 0.0605 after correction.
The Ratio of minimum to maximum transmission is 0.7070.
The \l/2 correction factor is Not present.
;
_exptl_crystal_colour 'pale yellow'
_exptl_crystal_colour_primary 'pale yellow'
_exptl_crystal_density_diffrn 0.823
_exptl_crystal_density_method 'not measured'
_exptl_crystal_description prism
_exptl_crystal_F_000 675
_exptl_crystal_size_max 0.1071
_exptl_crystal_size_mid 0.05355
_exptl_crystal_size_min 0.05355
_refine_diff_density_max 0.384
_refine_diff_density_min -0.390
_refine_diff_density_rms 0.054
_refine_ls_abs_structure_details
;
 Refined as an inversion twin.
;
_refine_ls_abs_structure_Flack 0.40(2)
_refine_ls_extinction_method none
_refine_ls_goodness_of_fit_ref 1.108
_refine_ls_hydrogen_treatment constr
_refine_ls_matrix_type full
_refine_ls_number_parameters 146
_refine_ls_number_reflns 3627
_refine_ls_number_restraints 54
_refine_ls_restrained_S_all 1.123
_refine_ls_R_factor_all 0.0356
_refine_ls_R_factor_gt 0.0307
_refine_ls_shift/su_max 0.001
_refine_ls_shift/su_mean 0.000
_refine_ls_structure_factor_coef Fsqd
_refine_ls_weighting_details 'w=1/[\s^2^(Fo^2^)+(0.0315P)^2^+0.7922P] where P=(Fo^2^+2Fc^2^)/3'
_refine_ls_weighting_scheme calc
_refine_ls_wR_factor_gt 0.0700
_refine_ls_wR_factor_ref 0.0719
_reflns_Friedel_coverage 0.849
_reflns_Friedel_fraction_full 1.000
_reflns_Friedel_fraction_max 1.000
_reflns_number_gt 3344
_reflns_number_total 3627
_reflns_threshold_expression 'I > 2\s(I)'
_cod_data_source_file ja7b09453_si_003.cif
_cod_data_source_block gcell134s
_cod_depositor_comments
;
The following automatic conversions were performed:

'_atom_sites_solution_secondary' value 'diffmap' was changed to
'difmap'.

Automatic conversion script
Id: cif_fix_values 4973 2017-02-22 13:04:09Z antanas 
;
_cod_original_cell_volume 2754.8(7)
_cod_database_code 4127080
_shelx_shelxl_version_number 2016/6
_shelx_space_group_comment
;
The symmetry employed for this shelxl refinement is uniquely defined
by the following loop, which should always be used as a source of
symmetry information in preference to the above space-group names.
They are only intended as comments.
;
_shelx_estimated_absorpt_t_max 0.916
_shelx_estimated_absorpt_t_min 0.841
_olex2_refinement_description
;
1. Twinned data refinement
 Scales: 0.60(2)
 0.40(2)
2. Fixed Uiso
 At 1.2 times of:
  All C(H) groups
3. Restrained distances
 O5A-C8A = O4-C8A = O4-C8B = O5B-C8B
 1.163 with sigma of 0.02
 O5A-O4
 2.326 with sigma of 0.005
 O4-O5B
 2.326 with sigma of 0.005
4. Uiso/Uaniso restraints and constraints
O4 \\sim O5B \\sim C8B \\sim C8A \\sim O5A: within 2A with sigma of 0.04 and
sigma for terminal atoms of 0.08
5. Rigid body (RIGU) restrains
 O4, C8B, C8A, O5A, O5B
 with sigma for 1-2 distances of 0.004 and sigma for 1-3 distances of 0.004
6. Others
 Fixed Sof: O4(0.631) O5B(0.296) C8B(0.296) C8A(0.335) O5A(0.335)
7.a Aromatic/amide H refined with riding coordinates:
 C3(H3), C6(H6), C5(H5)
;
_olex2_submission_special_instructions 'No special instructions were received'

loop_
_space_group_symop_operation_xyz
'x, y, z'
'-y, x-y, z+1/3'
'-x+y, -x, z+2/3'
'y, x, -z'
'x-y, -y, -z+2/3'
'-x, -x+y, -z+1/3'

loop_
_atom_site_label
_atom_site_type_symbol
_atom_site_fract_x
_atom_site_fract_y
_atom_site_fract_z
_atom_site_U_iso_or_equiv
_atom_site_adp_type
_atom_site_occupancy
_atom_site_site_symmetry_order
_atom_site_calc_flag
_atom_site_refinement_flags_posn
_atom_site_refinement_flags_adp
_atom_site_refinement_flags_occupancy
_atom_site_disorder_assembly
_atom_site_disorder_group
Zn1 Zn 0.66228(2) 0.38151(2) 0.02228(5) 0.02281(12) Uani 1 1 d . . . . .
O2 O 0.64125(15) 0.35612(15) 0.5835(3) 0.0329(7) Uani 1 1 d . . . . .
O3 O 0.61730(15) 0.41210(16) 0.8167(3) 0.0286(7) Uani 1 1 d . . . . .
O1 O 0.58411(14) 0.34176(15) 0.2245(3) 0.0258(6) Uani 1 1 d . . . . .
C1 C 0.5529(2) 0.3750(2) 0.3070(5) 0.0280(9) Uani 1 1 d . . . . .
C2 C 0.5629(2) 0.3984(2) 0.5059(5) 0.0257(8) Uani 1 1 d . . . . .
C7 C 0.6097(2) 0.3885(2) 0.6437(5) 0.0246(8) Uani 1 1 d . . . . .
C3 C 0.5272(2) 0.4327(2) 0.5755(5) 0.0321(10) Uani 1 1 d . . . . .
H3 H 0.534291 0.448072 0.705672 0.038 Uiso 1 1 calc R . . . .
C4 C 0.4818(2) 0.4450(2) 0.4609(5) 0.0354(10) Uani 1 1 d . . . . .
C6 C 0.5078(3) 0.3887(3) 0.1921(5) 0.0394(10) Uani 1 1 d . . . . .
H6 H 0.501053 0.374643 0.060783 0.047 Uiso 1 1 calc R . . . .
C5 C 0.4732(3) 0.4220(3) 0.2656(6) 0.0451(12) Uani 1 1 d . . . . .
H5 H 0.443177 0.429548 0.183413 0.054 Uiso 1 1 calc R . . . .
O4 O 0.7100(8) 0.5047(7) 0.1675(17) 0.168(5) Uani 0.631 1 d D U P . .
O5B O 0.772(4) 0.570(3) 0.444(6) 0.54(5) Uani 0.296 1 d D U P A 2
C8B C 0.743(4) 0.549(3) 0.288(7) 0.32(2) Uani 0.296 1 d D U P A 2
C8A C 0.699(3) 0.548(2) 0.093(9) 0.289(17) Uani 0.335 1 d D U P A 1
O5A O 0.664(3) 0.573(2) 0.038(10) 0.47(3) Uani 0.335 1 d D U P A 1

loop_
_atom_site_aniso_label
_atom_site_aniso_U_11
_atom_site_aniso_U_22
_atom_site_aniso_U_33
_atom_site_aniso_U_23
_atom_site_aniso_U_13
_atom_site_aniso_U_12
Zn1 0.0265(2) 0.0304(2) 0.01408(17) 0.00103(17) 0.00021(17) 0.0161(2)
O2 0.0464(17) 0.0530(17) 0.0192(12) -0.0104(11) -0.0113(12) 0.0398(14)
O3 0.0460(18) 0.0407(17) 0.0129(10) -0.0061(12) -0.0072(12) 0.0321(15)
O1 0.0357(15) 0.0398(17) 0.0120(10) -0.0017(11) 0.0007(10) 0.0263(14)
C1 0.038(2) 0.041(2) 0.0147(17) 0.0006(16) 0.0027(16) 0.028(2)
C2 0.036(2) 0.036(2) 0.0160(17) 0.0004(16) -0.0009(15) 0.0262(19)
C7 0.033(2) 0.029(2) 0.0172(17) 0.0028(15) 0.0028(15) 0.0195(17)
C3 0.053(3) 0.047(3) 0.0136(17) -0.0024(17) 0.0001(17) 0.039(2)
C4 0.058(3) 0.055(3) 0.0172(17) -0.0006(18) -0.0001(18) 0.046(3)
C6 0.060(3) 0.069(3) 0.0135(16) -0.0057(19) -0.0051(19) 0.050(3)
C5 0.070(3) 0.081(4) 0.0183(18) -0.005(2) -0.008(2) 0.064(3)
O4 0.197(13) 0.114(9) 0.142(10) -0.019(7) 0.005(9) 0.038(9)
O5B 0.56(7) 0.32(5) 0.38(4) -0.15(4) -0.21(5) -0.05(6)
C8B 0.37(4) 0.18(3) 0.26(3) -0.09(2) -0.07(3) 0.02(3)
C8A 0.39(4) 0.10(2) 0.31(3) -0.03(2) -0.11(3) 0.08(2)
O5A 0.54(6) 0.23(4) 0.63(7) 0.02(5) -0.21(6) 0.19(4)

loop_
_atom_type_symbol
_atom_type_description
_atom_type_scat_dispersion_real
_atom_type_scat_dispersion_imag
_atom_type_scat_source
C C 0.004 0.002 'ANOMDisVal Program in PLATON Spek, A. L. J. Appl. Crystallogr. 2003, 36, 7-13'
H H 0 0 'ANOMDisVal Program in PLATON Spek, A. L. J. Appl. Crystallogr. 2003, 36, 7-13'
O O 0.013 0.007 'ANOMDisVal Program in PLATON Spek, A. L. J. Appl. Crystallogr. 2003, 36, 7-13'
Zn Zn 0.228 1.672 'ANOMDisVal Program in PLATON Spek, A. L. J. Appl. Crystallogr. 2003, 36, 7-13'

loop_
_geom_angle_atom_site_label_1
_geom_angle_atom_site_label_2
_geom_angle_atom_site_label_3
_geom_angle
_geom_angle_site_symmetry_1
_geom_angle_site_symmetry_3
Zn1 Zn1 Zn1 112.507(17) 3_664 2_655
O2 Zn1 Zn1 97.28(7) 3_664 3_664
O2 Zn1 Zn1 45.91(7) 2_654 3_664
O2 Zn1 Zn1 43.92(7) 3_664 2_655
O2 Zn1 Zn1 71.88(7) 2_654 2_655
O2 Zn1 O2 82.67(3) 2_654 3_664
O3 Zn1 Zn1 85.47(7) 1_554 3_664
O3 Zn1 Zn1 138.80(9) 1_554 2_655
O3 Zn1 O2 174.76(11) 1_554 3_664
O3 Zn1 O2 102.39(11) 1_554 2_654
O3 Zn1 O1 98.48(11) 1_554 3_664
O3 Zn1 O1 100.05(11) 1_554 .
O1 Zn1 Zn1 141.70(8) . 3_664
O1 Zn1 Zn1 120.16(7) 3_664 2_655
O1 Zn1 Zn1 42.73(7) 3_664 3_664
O1 Zn1 Zn1 42.98(8) . 2_655
O1 Zn1 O2 80.73(9) 3_664 3_664
O1 Zn1 O2 80.58(9) . 3_664
O1 Zn1 O2 82.14(10) 3_664 2_654
O1 Zn1 O2 96.31(11) . 2_654
O1 Zn1 O1 161.29(10) . 3_664
Zn1 O2 Zn1 90.17(10) 3_665 2_655
C7 O2 Zn1 136.0(2) . 3_665
C7 O2 Zn1 132.8(2) . 2_655
C7 O3 Zn1 120.4(2) . 1_556
Zn1 O1 Zn1 94.30(11) . 2_655
C1 O1 Zn1 128.3(2) . 2_655
C1 O1 Zn1 127.1(2) . .
O1 C1 C2 124.4(3) . .
O1 C1 C6 118.5(3) . .
C6 C1 C2 117.1(3) . .
C1 C2 C7 123.0(3) . .
C3 C2 C1 119.1(3) . .
C3 C2 C7 117.9(3) . .
O2 C7 C2 118.5(3) . .
O3 C7 O2 121.9(3) . .
O3 C7 C2 119.6(3) . .
C2 C3 H3 118.4 . .
C4 C3 C2 123.3(3) . .
C4 C3 H3 118.4 . .
C3 C4 C4 121.9(4) . 4_556
C3 C4 C5 116.7(3) . .
C5 C4 C4 121.4(4) . 4_556
C1 C6 H6 118.8 . .
C5 C6 C1 122.3(3) . .
C5 C6 H6 118.8 . .
C4 C5 H5 119.2 . .
C6 C5 C4 121.5(4) . .
C6 C5 H5 119.2 . .
O4 C8B O5B 154(6) . .
O4 C8A O5A 156(6) . .

loop_
_geom_bond_atom_site_label_1
_geom_bond_atom_site_label_2
_geom_bond_distance
_geom_bond_site_symmetry_2
Zn1 Zn1 2.9515(5) 3_664
Zn1 Zn1 2.9515(5) 2_655
Zn1 O2 2.120(2) 3_664
Zn1 O2 2.047(3) 2_654
Zn1 O3 1.995(2) 1_554
Zn1 O1 2.008(2) .
Zn1 O1 2.018(3) 3_664
O2 C7 1.266(4) .
O3 C7 1.259(4) .
O1 C1 1.333(4) .
C1 C2 1.421(5) .
C1 C6 1.390(5) .
C2 C7 1.472(5) .
C2 C3 1.394(5) .
C3 H3 0.9300 .
C3 C4 1.379(5) .
C4 C4 1.477(7) 4_556
C4 C5 1.397(5) .
C6 H6 0.9300 .
C6 C5 1.369(5) .
C5 H5 0.9300 .
O4 C8B 1.18(2) .
O4 C8A 1.18(2) .
O5B C8B 1.20(2) .
C8A O5A 1.20(2) .

loop_
_twin_individual_id
_twin_individual_mass_fraction_refined
1 0.60(2)
2 0.40(2)
